data_4122831
loop_
_publ_author_name
'Carpenter, Alex E.'
'McNeece, Andrew J.'
'Barnett, Brandon R.'
'Estrada, Alexander L.'
'Mokhtarzadeh, Charles C.'
'Moore, Curtis E.'
'Rheingold, Arnold L.'
'Perrin, Charles L.'
'Figueroa, Joshua S.'

_publ_section_title
;
 Direct Observation of \b-Chloride Elimination from an Isolable
 \b-Chloroalkyl Complex of Square-Planar Nickel.
;
_journal_issue 44
_journal_name_full 'Journal of the American Chemical Society'
_journal_page_first 15481
_journal_page_last 15484
_journal_paper_doi 10.1021/ja508956q
_journal_volume 136
_journal_year 2014
_chemical_formula_moiety 'C50 H50 Cl2 N2 Ni, 0.375(C4 H10 O), 1.125(C6 H5 F)'
_chemical_formula_sum 'C58.25 H59.375 Cl2 F1.125 N2 Ni O0.375'
_chemical_formula_weight 944.43
_chemical_name_common NiCl2(CNArMes2)2
_chemical_name_systematic
;
 ?
;
_space_group_crystal_system triclinic
_space_group_IT_number 2
_space_group_name_Hall '-P 1'
_space_group_name_H-M_alt 'P -1'
_symmetry_space_group_name_Hall '-P 1'
_symmetry_space_group_name_H-M 'P -1'
_atom_sites_solution_hydrogens mixed
_atom_sites_solution_primary iterative
_atom_sites_solution_secondary difmap
_audit_creation_date 2014-02-06
_audit_creation_method
;
Olex2 1.2-beta
(compiled 2014.01.22 svn.r2872 for OlexSys, GUI svn.r4747)
;
_cell_angle_alpha 69.508(3)
_cell_angle_beta 70.124(3)
_cell_angle_gamma 68.086(3)
_cell_formula_units_Z 2
_cell_length_a 12.3698(10)
_cell_length_b 14.6490(12)
_cell_length_c 16.2882(14)
_cell_measurement_reflns_used 7071
_cell_measurement_temperature 100
_cell_measurement_theta_max 26.294
_cell_measurement_theta_min 2.321
_cell_volume 2489.4(4)
_computing_cell_refinement 'SAINT v8.34A (Bruker, 2013)'
_computing_data_collection 'APEX2 v2013.6-2 (Bruker, 2013)'
_computing_data_reduction 'SAINT v7.68A (Bruker, 2009)'
_computing_molecular_graphics 'Olex2 (Dolomanov et al., 2009)'
_computing_publication_material 'Olex2 (Dolomanov et al., 2009)'
_computing_structure_refinement 'XL (Sheldrick, 2008)'
_computing_structure_solution 'olex2.solve (Bourhis et al., 2013)'
_diffrn_ambient_temperature 100.0
_diffrn_detector 'Bruker APEX-II CCD'
_diffrn_detector_area_resol_mean 7.9
_diffrn_detector_type 'CCD Area Detector'
_diffrn_measured_fraction_theta_full 0.992
_diffrn_measured_fraction_theta_max 0.982
_diffrn_measurement_device 'Kappa Four-Circle Diffractometer'
_diffrn_measurement_device_type 'Bruker X8 APEX II'
_diffrn_measurement_method '\w and \f scans'
_diffrn_radiation_monochromator graphite
_diffrn_radiation_probe x-ray
_diffrn_radiation_type MoK\a
_diffrn_radiation_wavelength 0.71073
_diffrn_reflns_av_R_equivalents 0.0409
_diffrn_reflns_av_unetI/netI 0.0781
_diffrn_reflns_Laue_measured_fraction_full 0.992
_diffrn_reflns_Laue_measured_fraction_max 0.982
_diffrn_reflns_limit_h_max 15
_diffrn_reflns_limit_h_min -15
_diffrn_reflns_limit_k_max 15
_diffrn_reflns_limit_k_min -18
_diffrn_reflns_limit_l_max 20
_diffrn_reflns_limit_l_min -20
_diffrn_reflns_number 21331
_diffrn_reflns_point_group_measured_fraction_full 0.992
_diffrn_reflns_point_group_measured_fraction_max 0.982
_diffrn_reflns_theta_full 25.000
_diffrn_reflns_theta_max 26.440
_diffrn_reflns_theta_min 1.790
_diffrn_source 'sealed tube'
_diffrn_source_type fine-focus
_diffrn_standards_number 0
_exptl_absorpt_coefficient_mu 0.542
_exptl_absorpt_correction_T_max 0.7454
_exptl_absorpt_correction_T_min 0.6891
_exptl_absorpt_correction_type multi-scan
_exptl_absorpt_process_details
;
SADABS-2008/1 (Bruker,2008) was used for absorption correction.
wR2(int) was 0.0412 before and 0.0354 after correction.
The Ratio of minimum to maximum transmission is 0.9245.
The \l/2 correction factor is 0.0015.
;
_exptl_crystal_colour Yellow
_exptl_crystal_colour_primary yellow
_exptl_crystal_density_diffrn 1.260
_exptl_crystal_description Block
_exptl_crystal_F_000 996
_exptl_crystal_size_max 0.273
_exptl_crystal_size_mid 0.255
_exptl_crystal_size_min 0.187
_refine_diff_density_max 0.321
_refine_diff_density_min -0.366
_refine_diff_density_rms 0.058
_refine_ls_extinction_method none
_refine_ls_goodness_of_fit_ref 1.003
_refine_ls_hydrogen_treatment mixed
_refine_ls_matrix_type full
_refine_ls_number_parameters 619
_refine_ls_number_reflns 10070
_refine_ls_number_restraints 13
_refine_ls_restrained_S_all 1.004
_refine_ls_R_factor_all 0.0943
_refine_ls_R_factor_gt 0.0473
_refine_ls_shift/su_max 0.001
_refine_ls_shift/su_mean 0.000
_refine_ls_structure_factor_coef Fsqd
_refine_ls_weighting_details 'w=1/[\s^2^(Fo^2^)+(0.0408P)^2^+0.5729P] where P=(Fo^2^+2Fc^2^)/3'
_refine_ls_weighting_scheme calc
_refine_ls_wR_factor_gt 0.0918
_refine_ls_wR_factor_ref 0.1055
_reflns_Friedel_coverage 0.000
_reflns_number_gt 6434
_reflns_number_total 10070
_reflns_threshold_expression 'I > 2\s(I)'
_cod_data_source_file ja508956q_si_002.cif
_cod_data_source_block JFig566
_cod_depositor_comments
;
The following automatic conversions were performed:

'_diffrn_radiation_probe' value 'X-ray' changed to 'x-ray' according
to
/home/saulius/struct/COD-crude-data--automatic-downloads/rss-feeds/ACS/lib/dictionaries/cif_core.dic
dictionary named 'cif_core.dic' version 2.4.2 from
2011-04-26.

'_exptl_crystal_colour_primary' value 'Yellow' changed
to 'yellow' according to
/home/saulius/struct/COD-crude-data--automatic-downloads/rss-feeds/ACS/lib/dictionaries/cif_core.dic
dictionary named 'cif_core.dic' version 2.4.2 from 2011-04-26.

Automatic conversion script
Id: cif_fix_values 2827 2014-09-09 07:05:25Z andrius 

 Adding full bibliography for 4122830--4122832.cif.
;
_cod_database_code 4122831
_shelxl_version_number 2013-4
_shelx_space_group_comment
;
The symmetry employed for this shelxl refinement is uniquely defined
by the following loop, which should always be used as a source of
symmetry information in preference to the above space-group names.
They are only intended as comments.
;
_shelx_estimated_absorpt_t_max 0.905
_shelx_estimated_absorpt_t_min 0.866
_olex2_refinement_description
;
1. Fixed Uiso
 At 1.2 times of:
  All C(H) groups, All C(H,H) groups, All F(H) groups
 At 1.5 times of:
  All C(H,H,H) groups
2. Restrained distances
 C10S-C9S = C8S-C7S
 1.54 with sigma of 0.02
 O1S-C8S = O1S-C9S
 1.4 with sigma of 0.02
 C13S-C11S
 2.4 with sigma of 0.02
 C13S-C11S_$1 = C13S_$1-C11S = C12S-C11S = C12S-C13S
 1.39 with sigma of 0.005
 F2S-C11S
 1.35 with sigma of 0.005
 C11S-H2SA
 0.93 with sigma of 0.001
 C12S-H2SA
 2 with sigma of 0.001
 C12S-F2S
 2.36 with sigma of 0.001
3. Uiso/Uaniso restraints and constraints
Uanis(O1S) = Uanis(C8S) = Uanis(C9S) = Uanis(C11S) = Uanis(C13S) = Uanis(C7S) =
Uanis(C12S) = Uanis(C10S) = Uanis(F2S)
4. Others
 Sof(F1SB)=Sof(H1S)=1-FVAR(1)
 Sof(F1S)=Sof(H2S)=FVAR(1)
 Fixed Sof: O1S(0.375) C7S(0.375) H7SA(0.375) H7SB(0.375) H7SC(0.375)
 C8S(0.375) H8SA(0.375) H8SB(0.375) C9S(0.375) H9SA(0.375) H9SB(0.375)
 C10S(0.375) H10A(0.375) H10B(0.375) H10C(0.375) F2S(0.125) H2SA(0.125)
 C11S(0.25) C12S(0.25) H12S(0.25) C13S(0.25) H13S(0.25)
5.a Secondary CH2 refined with riding coordinates:
 C8S(H8SA,H8SB), C9S(H9SA,H9SB)
5.b Aromatic/amide H refined with riding coordinates:
 C5(H5), C6(H6), C7(H7), C11(H11), C13(H13), C20(H20), C22(H22), C29(H29),
 C30(H30), C31(H31), C35(H35), C37(H37), C44(H44), C46(H46), C1S(H1S), C2S(H2S),
  C3S(H3S), C4S(H4S), C5S(H5S), C6S(H6S), C12S(H12S), C13S(H13S)
5.c Idealised Me refined as rotating group:
 C15(H15A,H15B,H15C), C16(H16A,H16B,H16C), C17(H17A,H17B,H17C), C24(H24A,H24B,
 H24C), C25(H25A,H25B,H25C), C26(H26A,H26B,H26C), C39(H39A,H39B,H39C), C40(H40A,
 H40B,H40C), C41(H41A,H41B,H41C), C48(H48A,H48B,H48C), C49(H49A,H49B,H49C),
 C50(H50A,H50B,H50C), C7S(H7SA,H7SB,H7SC), C10S(H10A,H10B,H10C)
;

loop_
_space_group_symop_operation_xyz
'x, y, z'
'-x, -y, -z'

loop_
_atom_site_label
_atom_site_type_symbol
_atom_site_fract_x
_atom_site_fract_y
_atom_site_fract_z
_atom_site_U_iso_or_equiv
_atom_site_adp_type
_atom_site_occupancy
_atom_site_site_symmetry_order
_atom_site_calc_flag
_atom_site_refinement_flags_posn
_atom_site_refinement_flags_occupancy
_atom_site_disorder_assembly
_atom_site_disorder_group
Ni1 Ni 0.42033(3) 0.67927(3) 0.24275(2) 0.01989(10) Uani 1 1 d . . . .
Cl1 Cl 0.59399(6) 0.67776(6) 0.24496(6) 0.0386(2) Uani 1 1 d . . . .
Cl2 Cl 0.24710(6) 0.67810(5) 0.24263(6) 0.03539(19) Uani 1 1 d . . . .
N1 N 0.31754(19) 0.89922(17) 0.24438(14) 0.0207(5) Uani 1 1 d . . . .
N2 N 0.52069(19) 0.45706(17) 0.24901(14) 0.0206(5) Uani 1 1 d . . . .
C1 C 0.3577(2) 0.8155(2) 0.24229(17) 0.0208(6) Uani 1 1 d . . . .
C2 C 0.4818(2) 0.5428(2) 0.24559(17) 0.0208(6) Uani 1 1 d . . . .
C3 C 0.2628(2) 0.9995(2) 0.25370(18) 0.0234(6) Uani 1 1 d . . . .
C4 C 0.1425(2) 1.0245(2) 0.30158(18) 0.0264(6) Uani 1 1 d . . . .
C5 C 0.0908(3) 1.1228(2) 0.3108(2) 0.0329(7) Uani 1 1 d . . . .
H5 H 0.0095 1.1426 0.3433 0.039 Uiso 1 1 calc R . . .
C6 C 0.1558(3) 1.1934(2) 0.2731(2) 0.0379(8) Uani 1 1 d . . . .
H6 H 0.1184 1.2609 0.2798 0.045 Uiso 1 1 calc R . . .
C7 C 0.2741(3) 1.1664(2) 0.2261(2) 0.0336(7) Uani 1 1 d . . . .
H7 H 0.3172 1.2156 0.2008 0.040 Uiso 1 1 calc R . . .
C8 C 0.3315(2) 1.0680(2) 0.21499(19) 0.0258(6) Uani 1 1 d . . . .
C9 C 0.0746(2) 0.9474(2) 0.33786(18) 0.0248(6) Uani 1 1 d . . . .
C10 C 0.0852(2) 0.8748(2) 0.41956(19) 0.0302(7) Uani 1 1 d . . . .
C11 C 0.0246(3) 0.8015(2) 0.4485(2) 0.0379(8) Uani 1 1 d . . . .
H11 H 0.0310 0.7519 0.5043 0.045 Uiso 1 1 calc R . . .
C12 C -0.0445(3) 0.7987(2) 0.3988(2) 0.0386(8) Uani 1 1 d . . . .
C13 C -0.0549(3) 0.8731(2) 0.3190(2) 0.0336(7) Uani 1 1 d . . . .
H13 H -0.1039 0.8732 0.2849 0.040 Uiso 1 1 calc R . . .
C14 C 0.0036(2) 0.9476(2) 0.28698(19) 0.0282(7) Uani 1 1 d . . . .
C15 C -0.0069(3) 1.0250(3) 0.1982(2) 0.0487(9) Uani 1 1 d . . . .
H15A H -0.0560 1.0917 0.2092 0.073 Uiso 1 1 calc GR . . .
H15B H -0.0447 1.0048 0.1661 0.073 Uiso 1 1 calc GR . . .
H15C H 0.0733 1.0291 0.1616 0.073 Uiso 1 1 calc GR . . .
C16 C 0.1608(3) 0.8753(2) 0.4749(2) 0.0416(8) Uani 1 1 d . . . .
H16A H 0.2431 0.8705 0.4384 0.062 Uiso 1 1 calc GR . . .
H16B H 0.1612 0.8171 0.5281 0.062 Uiso 1 1 calc GR . . .
H16C H 0.1272 0.9386 0.4943 0.062 Uiso 1 1 calc GR . . .
C17 C -0.1032(3) 0.7147(3) 0.4282(3) 0.0581(10) Uani 1 1 d . . . .
H17A H -0.0474 0.6573 0.4034 0.087 Uiso 1 1 calc GR . . .
H17B H -0.1762 0.7403 0.4060 0.087 Uiso 1 1 calc GR . . .
H17C H -0.1240 0.6920 0.4943 0.087 Uiso 1 1 calc GR . . .
C18 C 0.4602(2) 1.04095(19) 0.16505(19) 0.0244(6) Uani 1 1 d . . . .
C19 C 0.4912(3) 1.0879(2) 0.07228(19) 0.0273(7) Uani 1 1 d . . . .
C20 C 0.6117(3) 1.0734(2) 0.0292(2) 0.0332(7) Uani 1 1 d . . . .
H20 H 0.6330 1.1060 -0.0332 0.040 Uiso 1 1 calc R . . .
C21 C 0.7022(3) 1.0135(2) 0.0731(2) 0.0370(8) Uani 1 1 d . . . .
C22 C 0.6696(3) 0.9635(2) 0.1636(2) 0.0347(7) Uani 1 1 d . . . .
H22 H 0.7308 0.9195 0.1941 0.042 Uiso 1 1 calc R . . .
C23 C 0.5507(2) 0.9759(2) 0.21083(19) 0.0256(6) Uani 1 1 d . . . .
C24 C 0.3970(3) 1.1524(2) 0.0195(2) 0.0350(7) Uani 1 1 d . . . .
H24A H 0.3613 1.2192 0.0327 0.052 Uiso 1 1 calc GR . . .
H24B H 0.3344 1.1188 0.0367 0.052 Uiso 1 1 calc GR . . .
H24C H 0.4343 1.1610 -0.0453 0.052 Uiso 1 1 calc GR . . .
C25 C 0.8324(3) 1.0043(3) 0.0260(3) 0.0629(11) Uani 1 1 d . . . .
H25A H 0.8449 1.0093 -0.0380 0.094 Uiso 1 1 calc GR . . .
H25B H 0.8825 0.9384 0.0540 0.094 Uiso 1 1 calc GR . . .
H25C H 0.8546 1.0592 0.0314 0.094 Uiso 1 1 calc GR . . .
C26 C 0.5226(3) 0.9210(2) 0.3093(2) 0.0369(8) Uani 1 1 d . . . .
H26A H 0.4427 0.9575 0.3393 0.055 Uiso 1 1 calc GR . . .
H26B H 0.5827 0.9182 0.3375 0.055 Uiso 1 1 calc GR . . .
H26C H 0.5240 0.8517 0.3152 0.055 Uiso 1 1 calc GR . . .
C27 C 0.5718(2) 0.3528(2) 0.25524(18) 0.0242(6) Uani 1 1 d . . . .
C28 C 0.6590(3) 0.2997(2) 0.3054(2) 0.0301(7) Uani 1 1 d . . . .
C29 C 0.7098(3) 0.1968(2) 0.3098(3) 0.0505(10) Uani 1 1 d . . . .
H29 H 0.7689 0.1577 0.3434 0.061 Uiso 1 1 calc R . . .
C30 C 0.6759(3) 0.1500(2) 0.2660(3) 0.0579(11) Uani 1 1 d . . . .
H30 H 0.7124 0.0794 0.2697 0.070 Uiso 1 1 calc R . . .
C31 C 0.5900(3) 0.2043(2) 0.2172(2) 0.0396(8) Uani 1 1 d . . . .
H31 H 0.5686 0.1709 0.1871 0.047 Uiso 1 1 calc R . . .
C32 C 0.5339(2) 0.3076(2) 0.21142(18) 0.0252(6) Uani 1 1 d . . . .
C33 C 0.6938(3) 0.35028(19) 0.35414(19) 0.0259(6) Uani 1 1 d . . . .
C34 C 0.6278(3) 0.3594(2) 0.4404(2) 0.0308(7) Uani 1 1 d . . . .
C35 C 0.6655(3) 0.4021(2) 0.4863(2) 0.0350(7) Uani 1 1 d . . . .
H35 H 0.6208 0.4078 0.5455 0.042 Uiso 1 1 calc R . . .
C36 C 0.7666(3) 0.4363(2) 0.4473(2) 0.0311(7) Uani 1 1 d . . . .
C37 C 0.8295(3) 0.4283(2) 0.3609(2) 0.0318(7) Uani 1 1 d . . . .
H37 H 0.8987 0.4518 0.3335 0.038 Uiso 1 1 calc R . . .
C38 C 0.7942(3) 0.3866(2) 0.31260(19) 0.0307(7) Uani 1 1 d . . . .
C39 C 0.5183(3) 0.3215(3) 0.4860(2) 0.0447(9) Uani 1 1 d . . . .
H39A H 0.4609 0.3541 0.4477 0.067 Uiso 1 1 calc GR . . .
H39B H 0.4808 0.3384 0.5444 0.067 Uiso 1 1 calc GR . . .
H39C H 0.5422 0.2475 0.4954 0.067 Uiso 1 1 calc GR . . .
C40 C 0.8073(3) 0.4803(2) 0.4990(2) 0.0450(9) Uani 1 1 d . . . .
H40A H 0.8906 0.4814 0.4701 0.068 Uiso 1 1 calc GR . . .
H40B H 0.8020 0.4383 0.5613 0.068 Uiso 1 1 calc GR . . .
H40C H 0.7557 0.5499 0.4992 0.068 Uiso 1 1 calc GR . . .
C41 C 0.8635(3) 0.3827(3) 0.2174(2) 0.0485(9) Uani 1 1 d . . . .
H41A H 0.8092 0.4190 0.1767 0.073 Uiso 1 1 calc GR . . .
H41B H 0.8988 0.3116 0.2143 0.073 Uiso 1 1 calc GR . . .
H41C H 0.9275 0.4150 0.1992 0.073 Uiso 1 1 calc GR . . .
C42 C 0.4367(2) 0.36329(19) 0.16181(18) 0.0211(6) Uani 1 1 d . . . .
C43 C 0.4636(2) 0.3740(2) 0.06877(19) 0.0247(6) Uani 1 1 d . . . .
C44 C 0.3697(3) 0.4131(2) 0.02652(19) 0.0286(7) Uani 1 1 d . . . .
H44 H 0.3875 0.4188 -0.0363 0.034 Uiso 1 1 calc R . . .
C45 C 0.2506(3) 0.4443(2) 0.0725(2) 0.0310(7) Uani 1 1 d . . . .
C46 C 0.2273(2) 0.4381(2) 0.1629(2) 0.0268(6) Uani 1 1 d . . . .
H46 H 0.1467 0.4625 0.1947 0.032 Uiso 1 1 calc R . . .
C47 C 0.3177(2) 0.39712(19) 0.20916(18) 0.0229(6) Uani 1 1 d . . . .
C48 C 0.5909(3) 0.3428(2) 0.0143(2) 0.0349(7) Uani 1 1 d . . . .
H48A H 0.6173 0.2691 0.0217 0.052 Uiso 1 1 calc GR . . .
H48B H 0.6434 0.3613 0.0354 0.052 Uiso 1 1 calc GR . . .
H48C H 0.5947 0.3779 -0.0496 0.052 Uiso 1 1 calc GR . . .
C49 C 0.1498(3) 0.4819(3) 0.0261(2) 0.0518(10) Uani 1 1 d . . . .
H49A H 0.1678 0.5326 -0.0307 0.078 Uiso 1 1 calc GR . . .
H49B H 0.0749 0.5129 0.0653 0.078 Uiso 1 1 calc GR . . .
H49C H 0.1412 0.4246 0.0136 0.078 Uiso 1 1 calc GR . . .
C50 C 0.2823(3) 0.3881(2) 0.30951(19) 0.0349(7) Uani 1 1 d . . . .
H50A H 0.3387 0.3283 0.3389 0.052 Uiso 1 1 calc GR . . .
H50B H 0.2010 0.3807 0.3348 0.052 Uiso 1 1 calc GR . . .
H50C H 0.2841 0.4494 0.3199 0.052 Uiso 1 1 calc GR . . .
O1S O 0.4885(10) 0.9888(8) 0.5065(8) 0.0494(12) Uani 0.375 1 d D P A -1
C7S C 0.2977(8) 1.0753(8) 0.4758(7) 0.0494(12) Uani 0.375 1 d D P A -1
H7SA H 0.2470 1.1410 0.4482 0.074 Uiso 0.375 1 calc GR P A -1
H7SB H 0.2650 1.0583 0.5414 0.074 Uiso 0.375 1 calc GR P A -1
H7SC H 0.2994 1.0224 0.4513 0.074 Uiso 0.375 1 calc GR P A -1
C8S C 0.4236(9) 1.0817(9) 0.4553(8) 0.0494(12) Uani 0.375 1 d D P A -1
H8SA H 0.4616 1.0900 0.3900 0.059 Uiso 0.375 1 calc R P A -1
H8SB H 0.4222 1.1405 0.4727 0.059 Uiso 0.375 1 calc R P A -1
C9S C 0.6089(8) 0.9784(7) 0.4911(7) 0.0494(12) Uani 0.375 1 d D P A -1
H9SA H 0.6186 1.0354 0.5045 0.059 Uiso 0.375 1 calc R P A -1
H9SB H 0.6493 0.9795 0.4269 0.059 Uiso 0.375 1 calc R P A -1
C10S C 0.6628(11) 0.8810(9) 0.5497(8) 0.0494(12) Uani 0.375 1 d D P A -1
H10A H 0.6549 0.8250 0.5347 0.074 Uiso 0.375 1 calc GR P A -1
H10B H 0.6215 0.8801 0.6130 0.074 Uiso 0.375 1 calc GR P A -1
H10C H 0.7480 0.8731 0.5406 0.074 Uiso 0.375 1 calc GR P A -1
F1S F -0.0816(2) 0.7614(2) -0.07580(18) 0.0429(10) Uani 0.635(4) 1 d . P B 1
F1SB F 0.1299(4) 0.7636(4) -0.0743(3) 0.0472(17) Uani 0.365(4) 1 d . P B 2
C1S C -0.0558(3) 0.7419(2) 0.0038(2) 0.0329(7) Uani 1 1 d . . . .
H1S H -0.0753 0.7558 -0.0518 0.039 Uiso 0.365(4) 1 calc R P B 2
C2S C 0.0528(3) 0.7473(2) 0.0028(2) 0.0351(7) Uani 1 1 d . . . .
H2S H 0.1078 0.7645 -0.0532 0.042 Uiso 0.635(4) 1 calc R P B 1
C3S C 0.0824(3) 0.7281(2) 0.0825(2) 0.0340(7) Uani 1 1 d . . . .
H3S H 0.1576 0.7322 0.0818 0.041 Uiso 1 1 calc R . . .
C4S C 0.0020(3) 0.7028(2) 0.1635(2) 0.0351(7) Uani 1 1 d . . . .
H4S H 0.0218 0.6893 0.2189 0.042 Uiso 1 1 calc R . . .
C5S C -0.1077(3) 0.6971(2) 0.1640(2) 0.0357(7) Uani 1 1 d . . . .
H5S H -0.1628 0.6796 0.2198 0.043 Uiso 1 1 calc R . . .
C6S C -0.1374(3) 0.7166(2) 0.0839(2) 0.0354(7) Uani 1 1 d . . . .
H6S H -0.2123 0.7127 0.0839 0.042 Uiso 1 1 calc R . . .
F2S F 0.3075(10) 1.1217(14) 0.4393(13) 0.0494(12) Uani 0.125 1 d D P C 3
H2SA H 0.3314(13) 1.118(3) 0.469(10) 0.059 Uiso 0.125 1 d DR P D 3
C11S C 0.4025(10) 1.0671(11) 0.4753(10) 0.0494(12) Uani 0.25 1 d D P C 3
C12S C 0.5092(8) 1.0935(9) 0.4365(8) 0.0494(12) Uani 0.25 1 d D P C 3
H12S H 0.5128 1.1557 0.3920 0.059 Uiso 0.25 1 calc R P C 3
C13S C 0.6102(10) 1.0252(8) 0.4655(9) 0.0494(12) Uani 0.25 1 d D P C 3
H13S H 0.6844 1.0408 0.4459 0.059 Uiso 0.25 1 calc R P C 3

loop_
_atom_site_aniso_label
_atom_site_aniso_U_11
_atom_site_aniso_U_22
_atom_site_aniso_U_33
_atom_site_aniso_U_23
_atom_site_aniso_U_13
_atom_site_aniso_U_12
Ni1 0.02009(19) 0.01481(18) 0.0242(2) -0.00638(15) -0.00557(15) -0.00294(14)
Cl1 0.0220(4) 0.0288(4) 0.0695(6) -0.0185(4) -0.0111(4) -0.0066(3)
Cl2 0.0255(4) 0.0301(4) 0.0577(5) -0.0167(4) -0.0176(4) -0.0038(3)
N1 0.0203(12) 0.0175(13) 0.0226(12) -0.0055(10) -0.0036(10) -0.0050(10)
N2 0.0245(13) 0.0181(13) 0.0211(12) -0.0054(10) -0.0104(10) -0.0035(10)
C1 0.0178(14) 0.0217(16) 0.0215(14) -0.0043(12) -0.0029(12) -0.0069(12)
C2 0.0200(14) 0.0249(16) 0.0194(14) -0.0063(12) -0.0070(12) -0.0059(12)
C3 0.0261(16) 0.0153(14) 0.0265(15) -0.0056(12) -0.0075(13) -0.0020(12)
C4 0.0272(16) 0.0225(15) 0.0259(15) -0.0057(13) -0.0064(13) -0.0037(12)
C5 0.0248(16) 0.0256(17) 0.0402(18) -0.0136(14) 0.0013(14) -0.0020(13)
C6 0.0349(18) 0.0179(16) 0.056(2) -0.0178(15) -0.0055(16) 0.0009(13)
C7 0.0314(17) 0.0217(16) 0.0455(19) -0.0115(14) -0.0063(15) -0.0053(13)
C8 0.0262(16) 0.0209(15) 0.0295(16) -0.0087(13) -0.0070(13) -0.0036(12)
C9 0.0191(14) 0.0206(15) 0.0271(15) -0.0085(12) 0.0017(12) -0.0017(11)
C10 0.0249(16) 0.0298(17) 0.0286(16) -0.0049(14) -0.0037(13) -0.0049(13)
C11 0.0367(18) 0.0334(18) 0.0293(17) 0.0035(14) -0.0022(15) -0.0106(15)
C12 0.0314(18) 0.0334(19) 0.044(2) -0.0065(16) 0.0006(15) -0.0137(14)
C13 0.0283(17) 0.0359(18) 0.0373(18) -0.0151(15) -0.0041(14) -0.0083(14)
C14 0.0255(16) 0.0280(16) 0.0265(16) -0.0104(13) -0.0016(13) -0.0038(13)
C15 0.067(2) 0.050(2) 0.0331(19) -0.0013(17) -0.0176(18) -0.0252(19)
C16 0.043(2) 0.040(2) 0.0363(19) -0.0032(16) -0.0162(16) -0.0063(16)
C17 0.057(2) 0.053(2) 0.064(3) -0.004(2) -0.007(2) -0.034(2)
C18 0.0249(15) 0.0176(14) 0.0356(17) -0.0116(13) -0.0094(13) -0.0053(12)
C19 0.0327(17) 0.0193(15) 0.0336(17) -0.0107(13) -0.0082(14) -0.0078(12)
C20 0.0368(19) 0.0329(18) 0.0353(18) -0.0170(15) -0.0010(15) -0.0152(15)
C21 0.0266(17) 0.0417(19) 0.053(2) -0.0348(17) 0.0004(16) -0.0091(15)
C22 0.0270(17) 0.0304(17) 0.056(2) -0.0262(16) -0.0174(16) 0.0019(13)
C23 0.0273(16) 0.0182(15) 0.0381(18) -0.0133(13) -0.0125(14) -0.0039(12)
C24 0.0428(19) 0.0257(17) 0.0387(18) -0.0057(14) -0.0142(15) -0.0107(14)
C25 0.0288(19) 0.093(3) 0.077(3) -0.056(3) 0.0058(19) -0.015(2)
C26 0.043(2) 0.0318(18) 0.0399(19) -0.0099(15) -0.0200(16) -0.0058(15)
C27 0.0284(16) 0.0145(14) 0.0289(16) -0.0072(12) -0.0105(13) -0.0007(12)
C28 0.0383(18) 0.0203(15) 0.0370(17) -0.0097(13) -0.0215(15) -0.0008(13)
C29 0.065(2) 0.0247(18) 0.078(3) -0.0187(18) -0.057(2) 0.0106(16)
C30 0.079(3) 0.0214(17) 0.094(3) -0.0264(19) -0.065(2) 0.0145(17)
C31 0.050(2) 0.0218(16) 0.061(2) -0.0211(16) -0.0363(18) 0.0049(14)
C32 0.0287(16) 0.0204(15) 0.0286(16) -0.0094(13) -0.0120(13) -0.0018(12)
C33 0.0353(17) 0.0132(14) 0.0330(17) -0.0053(12) -0.0219(14) 0.0006(12)
C34 0.0333(17) 0.0227(16) 0.0391(18) -0.0070(14) -0.0156(15) -0.0057(13)
C35 0.048(2) 0.0296(17) 0.0294(17) -0.0121(14) -0.0127(15) -0.0057(15)
C36 0.0431(19) 0.0217(16) 0.0348(17) -0.0071(13) -0.0213(15) -0.0056(14)
C37 0.0402(18) 0.0272(17) 0.0331(17) -0.0046(14) -0.0171(15) -0.0109(14)
C38 0.0443(19) 0.0202(16) 0.0288(16) -0.0027(13) -0.0200(15) -0.0041(14)
C39 0.046(2) 0.047(2) 0.048(2) -0.0194(17) -0.0119(17) -0.0136(17)
C40 0.065(2) 0.040(2) 0.047(2) -0.0178(17) -0.0237(19) -0.0175(18)
C41 0.066(2) 0.055(2) 0.0329(19) -0.0121(17) -0.0165(18) -0.0209(19)
C42 0.0264(15) 0.0135(14) 0.0270(15) -0.0058(12) -0.0117(13) -0.0042(11)
C43 0.0293(16) 0.0179(14) 0.0290(16) -0.0093(12) -0.0066(13) -0.0063(12)
C44 0.047(2) 0.0236(16) 0.0211(15) -0.0027(12) -0.0136(14) -0.0138(14)
C45 0.0357(18) 0.0200(15) 0.0403(19) -0.0023(14) -0.0205(15) -0.0060(13)
C46 0.0238(15) 0.0184(15) 0.0378(18) -0.0088(13) -0.0070(13) -0.0046(12)
C47 0.0321(16) 0.0137(14) 0.0251(15) -0.0048(12) -0.0086(13) -0.0076(12)
C48 0.0376(18) 0.0303(17) 0.0379(18) -0.0166(15) -0.0014(15) -0.0105(14)
C49 0.056(2) 0.043(2) 0.065(2) -0.0067(19) -0.042(2) -0.0062(18)
C50 0.0405(19) 0.0390(19) 0.0295(17) -0.0130(15) -0.0025(15) -0.0174(15)
O1S 0.060(3) 0.044(3) 0.037(3) -0.010(2) -0.015(2) -0.005(2)
C7S 0.060(3) 0.044(3) 0.037(3) -0.010(2) -0.015(2) -0.005(2)
C8S 0.060(3) 0.044(3) 0.037(3) -0.010(2) -0.015(2) -0.005(2)
C9S 0.060(3) 0.044(3) 0.037(3) -0.010(2) -0.015(2) -0.005(2)
C10S 0.060(3) 0.044(3) 0.037(3) -0.010(2) -0.015(2) -0.005(2)
F1S 0.0428(18) 0.050(2) 0.0339(18) -0.0078(14) -0.0144(14) -0.0098(14)
F1SB 0.044(3) 0.052(3) 0.036(3) -0.001(3) -0.008(3) -0.013(3)
C1S 0.0330(18) 0.0269(17) 0.0359(18) -0.0094(14) -0.0154(15) 0.0019(13)
C2S 0.0286(17) 0.0322(18) 0.0368(19) -0.0084(15) -0.0070(15) -0.0017(14)
C3S 0.0225(16) 0.0335(18) 0.046(2) -0.0101(15) -0.0118(15) -0.0052(13)
C4S 0.0261(17) 0.0425(19) 0.0373(18) -0.0153(15) -0.0118(15) -0.0020(14)
C5S 0.0234(16) 0.044(2) 0.0361(18) -0.0118(15) -0.0067(14) -0.0051(14)
C6S 0.0220(16) 0.0363(18) 0.048(2) -0.0141(16) -0.0111(15) -0.0037(13)
F2S 0.060(3) 0.044(3) 0.037(3) -0.010(2) -0.015(2) -0.005(2)
C11S 0.060(3) 0.044(3) 0.037(3) -0.010(2) -0.015(2) -0.005(2)
C12S 0.060(3) 0.044(3) 0.037(3) -0.010(2) -0.015(2) -0.005(2)
C13S 0.060(3) 0.044(3) 0.037(3) -0.010(2) -0.015(2) -0.005(2)

loop_
_atom_type_symbol
_atom_type_description
_atom_type_scat_dispersion_real
_atom_type_scat_dispersion_imag
_atom_type_scat_source
C C 0.0033 0.0016 'International Tables Vol C Tables 4.2.6.8 and 6.1.1.4'
H H 0.0000 0.0000 'International Tables Vol C Tables 4.2.6.8 and 6.1.1.4'
Cl Cl 0.1484 0.1585 'International Tables Vol C Tables 4.2.6.8 and 6.1.1.4'
F F 0.0171 0.0103 'International Tables Vol C Tables 4.2.6.8 and 6.1.1.4'
N N 0.0061 0.0033 'International Tables Vol C Tables 4.2.6.8 and 6.1.1.4'
Ni Ni 0.3393 1.1124 'International Tables Vol C Tables 4.2.6.8 and 6.1.1.4'
O O 0.0106 0.0060 'International Tables Vol C Tables 4.2.6.8 and 6.1.1.4'

loop_
_geom_angle_atom_site_label_1
_geom_angle_atom_site_label_2
_geom_angle_atom_site_label_3
_geom_angle
_geom_angle_site_symmetry_1
_geom_angle_site_symmetry_3
Cl2 Ni1 Cl1 178.88(4) . .
C1 Ni1 Cl1 91.34(8) . .
C1 Ni1 Cl2 89.42(8) . .
C2 Ni1 Cl1 88.72(8) . .
C2 Ni1 Cl2 90.50(8) . .
C2 Ni1 C1 178.91(12) . .
C1 N1 C3 175.6(3) . .
C2 N2 C27 177.3(3) . .
N1 C1 Ni1 178.2(2) . .
N2 C2 Ni1 178.7(2) . .
C4 C3 N1 117.8(2) . .
C8 C3 N1 118.3(2) . .
C8 C3 C4 123.9(2) . .
C3 C4 C9 120.3(2) . .
C5 C4 C3 117.0(2) . .
C5 C4 C9 122.7(2) . .
C4 C5 H5 119.5 . .
C4 C5 C6 121.0(3) . .
C6 C5 H5 119.5 . .
C5 C6 H6 119.7 . .
C7 C6 C5 120.6(3) . .
C7 C6 H6 119.7 . .
C6 C7 H7 119.5 . .
C6 C7 C8 121.0(3) . .
C8 C7 H7 119.5 . .
C3 C8 C18 123.9(2) . .
C7 C8 C3 116.5(3) . .
C7 C8 C18 119.6(2) . .
C10 C9 C4 120.4(3) . .
C10 C9 C14 120.8(3) . .
C14 C9 C4 118.7(2) . .
C9 C10 C16 120.8(3) . .
C11 C10 C9 118.4(3) . .
C11 C10 C16 120.8(3) . .
C10 C11 H11 119.0 . .
C12 C11 C10 122.1(3) . .
C12 C11 H11 119.0 . .
C11 C12 C17 121.4(3) . .
C13 C12 C11 117.9(3) . .
C13 C12 C17 120.6(3) . .
C12 C13 H13 118.9 . .
C12 C13 C14 122.3(3) . .
C14 C13 H13 118.9 . .
C9 C14 C15 120.9(3) . .
C13 C14 C9 118.5(3) . .
C13 C14 C15 120.6(3) . .
C14 C15 H15A 109.5 . .
C14 C15 H15B 109.5 . .
C14 C15 H15C 109.5 . .
H15A C15 H15B 109.5 . .
H15A C15 H15C 109.5 . .
H15B C15 H15C 109.5 . .
C10 C16 H16A 109.5 . .
C10 C16 H16B 109.5 . .
C10 C16 H16C 109.5 . .
H16A C16 H16B 109.5 . .
H16A C16 H16C 109.5 . .
H16B C16 H16C 109.5 . .
C12 C17 H17A 109.5 . .
C12 C17 H17B 109.5 . .
C12 C17 H17C 109.5 . .
H17A C17 H17B 109.5 . .
H17A C17 H17C 109.5 . .
H17B C17 H17C 109.5 . .
C19 C18 C8 118.7(2) . .
C19 C18 C23 120.1(3) . .
C23 C18 C8 121.0(3) . .
C18 C19 C24 121.8(3) . .
C20 C19 C18 118.3(3) . .
C20 C19 C24 119.9(3) . .
C19 C20 H20 118.6 . .
C21 C20 C19 122.8(3) . .
C21 C20 H20 118.6 . .
C20 C21 C22 117.9(3) . .
C20 C21 C25 121.6(3) . .
C22 C21 C25 120.4(3) . .
C21 C22 H22 119.0 . .
C23 C22 C21 122.1(3) . .
C23 C22 H22 119.0 . .
C18 C23 C26 122.4(3) . .
C22 C23 C18 118.7(3) . .
C22 C23 C26 119.0(3) . .
C19 C24 H24A 109.5 . .
C19 C24 H24B 109.5 . .
C19 C24 H24C 109.5 . .
H24A C24 H24B 109.5 . .
H24A C24 H24C 109.5 . .
H24B C24 H24C 109.5 . .
C21 C25 H25A 109.5 . .
C21 C25 H25B 109.5 . .
C21 C25 H25C 109.5 . .
H25A C25 H25B 109.5 . .
H25A C25 H25C 109.5 . .
H25B C25 H25C 109.5 . .
C23 C26 H26A 109.5 . .
C23 C26 H26B 109.5 . .
C23 C26 H26C 109.5 . .
H26A C26 H26B 109.5 . .
H26A C26 H26C 109.5 . .
H26B C26 H26C 109.5 . .
N2 C27 C28 117.4(2) . .
N2 C27 C32 118.8(2) . .
C32 C27 C28 123.8(2) . .
C27 C28 C33 122.1(2) . .
C29 C28 C27 116.6(3) . .
C29 C28 C33 121.3(3) . .
C28 C29 H29 119.5 . .
C30 C29 C28 121.1(3) . .
C30 C29 H29 119.5 . .
C29 C30 H30 119.6 . .
C31 C30 C29 120.9(3) . .
C31 C30 H30 119.6 . .
C30 C31 H31 119.6 . .
C30 C31 C32 120.9(3) . .
C32 C31 H31 119.6 . .
C27 C32 C42 123.6(2) . .
C31 C32 C27 116.7(2) . .
C31 C32 C42 119.6(2) . .
C34 C33 C28 120.1(3) . .
C34 C33 C38 120.5(2) . .
C38 C33 C28 119.4(3) . .
C33 C34 C35 119.1(3) . .
C33 C34 C39 121.1(3) . .
C35 C34 C39 119.7(3) . .
C34 C35 H35 119.3 . .
C36 C35 C34 121.5(3) . .
C36 C35 H35 119.3 . .
C35 C36 C40 120.6(3) . .
C37 C36 C35 118.4(3) . .
C37 C36 C40 121.0(3) . .
C36 C37 H37 119.1 . .
C36 C37 C38 121.8(3) . .
C38 C37 H37 119.1 . .
C33 C38 C41 121.5(3) . .
C37 C38 C33 118.7(3) . .
C37 C38 C41 119.8(3) . .
C34 C39 H39A 109.5 . .
C34 C39 H39B 109.5 . .
C34 C39 H39C 109.5 . .
H39A C39 H39B 109.5 . .
H39A C39 H39C 109.5 . .
H39B C39 H39C 109.5 . .
C36 C40 H40A 109.5 . .
C36 C40 H40B 109.5 . .
C36 C40 H40C 109.5 . .
H40A C40 H40B 109.5 . .
H40A C40 H40C 109.5 . .
H40B C40 H40C 109.5 . .
C38 C41 H41A 109.5 . .
C38 C41 H41B 109.5 . .
C38 C41 H41C 109.5 . .
H41A C41 H41B 109.5 . .
H41A C41 H41C 109.5 . .
H41B C41 H41C 109.5 . .
C43 C42 C32 119.6(2) . .
C47 C42 C32 120.1(2) . .
C47 C42 C43 120.0(2) . .
C42 C43 C48 121.9(3) . .
C44 C43 C42 118.6(3) . .
C44 C43 C48 119.6(3) . .
C43 C44 H44 118.8 . .
C43 C44 C45 122.4(3) . .
C45 C44 H44 118.8 . .
C44 C45 C49 121.4(3) . .
C46 C45 C44 117.7(3) . .
C46 C45 C49 120.8(3) . .
C45 C46 H46 118.9 . .
C45 C46 C47 122.2(3) . .
C47 C46 H46 118.9 . .
C42 C47 C50 122.8(2) . .
C46 C47 C42 118.9(2) . .
C46 C47 C50 118.2(3) . .
C43 C48 H48A 109.5 . .
C43 C48 H48B 109.5 . .
C43 C48 H48C 109.5 . .
H48A C48 H48B 109.5 . .
H48A C48 H48C 109.5 . .
H48B C48 H48C 109.5 . .
C45 C49 H49A 109.5 . .
C45 C49 H49B 109.5 . .
C45 C49 H49C 109.5 . .
H49A C49 H49B 109.5 . .
H49A C49 H49C 109.5 . .
H49B C49 H49C 109.5 . .
C47 C50 H50A 109.5 . .
C47 C50 H50B 109.5 . .
C47 C50 H50C 109.5 . .
H50A C50 H50B 109.5 . .
H50A C50 H50C 109.5 . .
H50B C50 H50C 109.5 . .
C9S O1S C8S 114.6(8) . .
H7SA C7S H7SB 109.5 . .
H7SA C7S H7SC 109.5 . .
H7SB C7S H7SC 109.5 . .
C8S C7S H7SA 109.5 . .
C8S C7S H7SB 109.5 . .
C8S C7S H7SC 109.5 . .
O1S C8S C7S 106.7(9) . .
O1S C8S H8SA 110.4 . .
O1S C8S H8SB 110.4 . .
C7S C8S H8SA 110.4 . .
C7S C8S H8SB 110.4 . .
H8SA C8S H8SB 108.6 . .
O1S C9S H9SA 110.0 . .
O1S C9S H9SB 110.0 . .
O1S C9S C10S 108.4(9) . .
H9SA C9S H9SB 108.4 . .
C10S C9S H9SA 110.0 . .
C10S C9S H9SB 110.0 . .
C9S C10S H10A 109.5 . .
C9S C10S H10B 109.5 . .
C9S C10S H10C 109.5 . .
H10A C10S H10B 109.5 . .
H10A C10S H10C 109.5 . .
H10B C10S H10C 109.5 . .
F1S C1S C2S 118.4(3) . .
F1S C1S C6S 120.2(3) . .
C2S C1S H1S 119.3 . .
C2S C1S C6S 121.4(3) . .
C6S C1S H1S 119.3 . .
F1SB C2S C1S 118.7(4) . .
F1SB C2S C3S 120.9(3) . .
C1S C2S H2S 119.9 . .
C1S C2S C3S 120.2(3) . .
C3S C2S H2S 119.9 . .
C2S C3S H3S 120.3 . .
C2S C3S C4S 119.5(3) . .
C4S C3S H3S 120.3 . .
C3S C4S H4S 120.0 . .
C3S C4S C5S 119.9(3) . .
C5S C4S H4S 120.0 . .
C4S C5S H5S 119.8 . .
C6S C5S C4S 120.5(3) . .
C6S C5S H5S 119.8 . .
C1S C6S C5S 118.5(3) . .
C1S C6S H6S 120.7 . .
C5S C6S H6S 120.7 . .
C11S F2S H2SA 37(8) . .
F2S C11S H2SA 24(10) . .
F2S C11S C12S 119.4(5) . .
F2S C11S C13S 112.7(10) . 2_676
C12S C11S H2SA 117.7(5) . .
C13S C11S H2SA 116(2) 2_676 .
C13S C11S C12S 125.9(10) 2_676 .
C11S C12S H12S 121.4 . .
C13S C12S C11S 117.2(10) . .
C13S C12S H12S 121.4 . .
C11S C13S H13S 121.7 2_676 .
C12S C13S C11S 116.6(12) . 2_676
C12S C13S H13S 121.7 . .

loop_
_geom_bond_atom_site_label_1
_geom_bond_atom_site_label_2
_geom_bond_distance
_geom_bond_site_symmetry_2
Ni1 Cl1 2.1524(8) .
Ni1 Cl2 2.1499(8) .
Ni1 C1 1.850(3) .
Ni1 C2 1.845(3) .
N1 C1 1.146(3) .
N1 C3 1.409(3) .
N2 C2 1.153(3) .
N2 C27 1.399(3) .
C3 C4 1.400(4) .
C3 C8 1.397(4) .
C4 C5 1.380(4) .
C4 C9 1.495(4) .
C5 H5 0.9500 .
C5 C6 1.391(4) .
C6 H6 0.9500 .
C6 C7 1.380(4) .
C7 H7 0.9500 .
C7 C8 1.395(4) .
C8 C18 1.492(4) .
C9 C10 1.394(4) .
C9 C14 1.396(4) .
C10 C11 1.394(4) .
C10 C16 1.507(4) .
C11 H11 0.9500 .
C11 C12 1.383(4) .
C12 C13 1.383(4) .
C12 C17 1.513(4) .
C13 H13 0.9500 .
C13 C14 1.386(4) .
C14 C15 1.505(4) .
C15 H15A 0.9800 .
C15 H15B 0.9800 .
C15 H15C 0.9800 .
C16 H16A 0.9800 .
C16 H16B 0.9800 .
C16 H16C 0.9800 .
C17 H17A 0.9800 .
C17 H17B 0.9800 .
C17 H17C 0.9800 .
C18 C19 1.407(4) .
C18 C23 1.411(4) .
C19 C20 1.384(4) .
C19 C24 1.510(4) .
C20 H20 0.9500 .
C20 C21 1.380(4) .
C21 C22 1.391(4) .
C21 C25 1.507(4) .
C22 H22 0.9500 .
C22 C23 1.384(4) .
C23 C26 1.505(4) .
C24 H24A 0.9800 .
C24 H24B 0.9800 .
C24 H24C 0.9800 .
C25 H25A 0.9800 .
C25 H25B 0.9800 .
C25 H25C 0.9800 .
C26 H26A 0.9800 .
C26 H26B 0.9800 .
C26 H26C 0.9800 .
C27 C28 1.402(4) .
C27 C32 1.399(4) .
C28 C29 1.386(4) .
C28 C33 1.500(4) .
C29 H29 0.9500 .
C29 C30 1.383(4) .
C30 H30 0.9500 .
C30 C31 1.377(4) .
C31 H31 0.9500 .
C31 C32 1.392(4) .
C32 C42 1.494(4) .
C33 C34 1.389(4) .
C33 C38 1.397(4) .
C34 C35 1.395(4) .
C34 C39 1.511(4) .
C35 H35 0.9500 .
C35 C36 1.387(4) .
C36 C37 1.380(4) .
C36 C40 1.513(4) .
C37 H37 0.9500 .
C37 C38 1.397(4) .
C38 C41 1.505(4) .
C39 H39A 0.9800 .
C39 H39B 0.9800 .
C39 H39C 0.9800 .
C40 H40A 0.9800 .
C40 H40B 0.9800 .
C40 H40C 0.9800 .
C41 H41A 0.9800 .
C41 H41B 0.9800 .
C41 H41C 0.9800 .
C42 C43 1.400(4) .
C42 C47 1.399(4) .
C43 C44 1.387(4) .
C43 C48 1.507(4) .
C44 H44 0.9500 .
C44 C45 1.388(4) .
C45 C46 1.376(4) .
C45 C49 1.506(4) .
C46 H46 0.9500 .
C46 C47 1.391(4) .
C47 C50 1.512(4) .
C48 H48A 0.9800 .
C48 H48B 0.9800 .
C48 H48C 0.9800 .
C49 H49A 0.9800 .
C49 H49B 0.9800 .
C49 H49C 0.9800 .
C50 H50A 0.9800 .
C50 H50B 0.9800 .
C50 H50C 0.9800 .
O1S C8S 1.428(13) .
O1S C9S 1.381(13) .
C7S H7SA 0.9800 .
C7S H7SB 0.9800 .
C7S H7SC 0.9800 .
C7S C8S 1.510(12) .
C8S H8SA 0.9900 .
C8S H8SB 0.9900 .
C9S H9SA 0.9900 .
C9S H9SB 0.9900 .
C9S C10S 1.470(13) .
C10S H10A 0.9800 .
C10S H10B 0.9800 .
C10S H10C 0.9800 .
F1S C1S 1.349(4) .
F1SB C2S 1.300(5) .
C1S H1S 0.9500 .
C1S C2S 1.368(4) .
C1S C6S 1.379(4) .
C2S H2S 0.9500 .
C2S C3S 1.374(4) .
C3S H3S 0.9500 .
C3S C4S 1.382(4) .
C4S H4S 0.9500 .
C4S C5S 1.388(4) .
C5S H5S 0.9500 .
C5S C6S 1.380(4) .
C6S H6S 0.9500 .
F2S H2SA 0.62(15) .
F2S C11S 1.343(5) .
C11S H2SA 0.9300(10) .
C11S C12S 1.390(5) .
C11S C13S 1.388(4) 2_676
C12S H12S 0.9500 .
C12S C13S 1.386(5) .
C13S C11S 1.388(4) 2_676
C13S H13S 0.9500 .
